data_4308471
loop_
_publ_author_name
'Chang-Chuan Chou'
'Chan-Cheng Su'
'Hui-Lien Tsai'
'Kwang-Hwa Lii'

_publ_section_title
;
First Example of a 2:1 Cocrystal of Mixed Cu(I)/Cu(II) Complexes and a
Novel Ferromagnetic Bis(\m-hydroxo)dicopper(II) Complex with a
Bis(pyrazol-1-yl)methane Bidentate Ligand
;
_journal_name_full 'Inorganic Chemistry'
_journal_page_first 628
_journal_page_last 632
_journal_paper_doi 10.1021/ic048854y
_journal_volume 44
_journal_year 2005
_chemical_formula_moiety 'C36 H44 Cl4 Cu3 N20 O16'
_chemical_formula_sum 'C36 H44 Cl4 Cu3 N20 O16'
_chemical_formula_weight 1345.33
_chemical_name_systematic
;
 ?
;
_space_group_IT_number 2
_symmetry_cell_setting triclinic
_symmetry_space_group_name_Hall '-P 1'
_symmetry_space_group_name_H-M 'P -1'
_atom_sites_solution_hydrogens geom
_atom_sites_solution_primary direct
_atom_sites_solution_secondary difmap
_audit_creation_method SHELXL-97
_cell_angle_alpha 93.078(9)
_cell_angle_beta 104.314(11)
_cell_angle_gamma 110.510(11)
_cell_formula_units_Z 1
_cell_length_a 9.3397(19)
_cell_length_b 12.4097(16)
_cell_length_c 13.2366(14)
_cell_measurement_reflns_used 25
_cell_measurement_temperature 293(2)
_cell_measurement_theta_max 12.84
_cell_measurement_theta_min 10.02
_cell_volume 1375.6(4)
_computing_cell_refinement 'CAD4 Express (Enraf Nonius, 1994)'
_computing_data_collection 'CAD4 Express (Enraf Nonius, 1994)'
_computing_data_reduction 'XCAD4 (Harms & Wocadlo, 1995)'
_computing_molecular_graphics 'Ortep-3 for Windows (Farrugia, 1997)'
_computing_publication_material 'WinGX publication routines (Farrugia, 1999)'
_computing_structure_refinement 'SHELXL-97 (Sheldrick, 1997)'
_computing_structure_solution 'SHELXS-97 (Sheldrick, 1997)'
_diffrn_ambient_temperature 293(2)
_diffrn_measured_fraction_theta_full 1.000
_diffrn_measured_fraction_theta_max 1.000
_diffrn_measurement_device_type 'Enraf Nonius TurboCAD4'
_diffrn_measurement_method 'non-profiled omega/2theta scans'
_diffrn_radiation_monochromator graphite
_diffrn_radiation_source 'fine-focus sealed tube'
_diffrn_radiation_type Mok\a
_diffrn_radiation_wavelength 0.70930
_diffrn_reflns_av_R_equivalents 0.0402
_diffrn_reflns_av_sigmaI/netI 0.1152
_diffrn_reflns_limit_h_max 11
_diffrn_reflns_limit_h_min -11
_diffrn_reflns_limit_k_max 15
_diffrn_reflns_limit_k_min -15
_diffrn_reflns_limit_l_max 16
_diffrn_reflns_limit_l_min 0
_diffrn_reflns_number 5651
_diffrn_reflns_theta_full 25.91
_diffrn_reflns_theta_max 25.91
_diffrn_reflns_theta_min 1.60
_diffrn_standards_decay_% 3
_diffrn_standards_interval_time 120
_diffrn_standards_number 3
_exptl_absorpt_coefficient_mu 1.425
_exptl_absorpt_correction_T_max 0.8909
_exptl_absorpt_correction_T_min 0.8331
_exptl_absorpt_correction_type psi-scan
_exptl_absorpt_process_details
;
 ?
;
_exptl_crystal_colour blue
_exptl_crystal_density_diffrn 1.624
_exptl_crystal_density_method 'not measured'
_exptl_crystal_description prism
_exptl_crystal_F_000 683
_exptl_crystal_size_max 0.2
_exptl_crystal_size_mid 0.1
_exptl_crystal_size_min 0.08
_refine_diff_density_max 0.633
_refine_diff_density_min -0.491
_refine_diff_density_rms 0.087
_refine_ls_extinction_coef 0.0015(10)
_refine_ls_extinction_expression Fc^*^=kFc[1+0.001xFc^2^\l^3^/sin(2\q)]^-1/4^
_refine_ls_extinction_method SHELXL
_refine_ls_goodness_of_fit_ref 1.001
_refine_ls_hydrogen_treatment mixed
_refine_ls_matrix_type full
_refine_ls_number_parameters 355
_refine_ls_number_reflns 5403
_refine_ls_number_restraints 0
_refine_ls_restrained_S_all 1.001
_refine_ls_R_factor_all 0.1683
_refine_ls_R_factor_gt 0.0546
_refine_ls_shift/su_max 0.007
_refine_ls_shift/su_mean 0.000
_refine_ls_structure_factor_coef Fsqd
_refine_ls_weighting_details 'calc w=1/[\s^2^(Fo^2^)+(0.0804P)^2^+0.9903P] where P=(Fo^2^+2Fc^2^)/3'
_refine_ls_weighting_scheme calc
_refine_ls_wR_factor_gt 0.1392
_refine_ls_wR_factor_ref 0.1823
_reflns_number_gt 2436
_reflns_number_total 5403
_reflns_threshold_expression >2sigma(I)
_cod_data_source_file ic048854ysi20040820_120349_1.cif
_cod_data_source_block ch1862
_cod_database_code 4308471

loop_
_symmetry_equiv_pos_as_xyz
'x, y, z'
'-x, -y, -z'

loop_
_atom_site_label
_atom_site_type_symbol
_atom_site_fract_x
_atom_site_fract_y
_atom_site_fract_z
_atom_site_U_iso_or_equiv
_atom_site_adp_type
_atom_site_occupancy
_atom_site_symmetry_multiplicity
_atom_site_calc_flag
_atom_site_refinement_flags
_atom_site_disorder_assembly
_atom_site_disorder_group
Cu1 Cu 0.5000 0.0000 0.0000 0.0405(3) Uani 1 2 d S . .
Cu2 Cu 0.37209(12) 0.22235(8) 0.42788(8) 0.0644(3) Uani 1 1 d . . .
N1 N 0.3031(6) -0.0272(4) 0.0435(4) 0.0417(13) Uani 1 1 d . . .
N2 N 0.1927(6) -0.1340(4) 0.0365(4) 0.0403(13) Uani 1 1 d . . .
N3 N 0.3543(6) -0.2434(4) 0.0349(4) 0.0448(13) Uani 1 1 d . . .
N4 N 0.4929(6) -0.1567(4) 0.0358(4) 0.0445(13) Uani 1 1 d . . .
N5 N 0.5948(7) 0.3534(5) 0.4903(5) 0.0573(16) Uani 1 1 d . . .
N6 N 0.6788(7) 0.3939(5) 0.4208(5) 0.0538(15) Uani 1 1 d . . .
N7 N 0.4808(7) 0.3331(5) 0.2552(4) 0.0485(14) Uani 1 1 d . . .
N8 N 0.3454(7) 0.2831(5) 0.2836(4) 0.0475(14) Uani 1 1 d . . .
N9 N 0.3975(7) 0.0688(6) 0.3952(5) 0.0596(17) Uani 1 1 d . . .
N10 N 0.2172(8) 0.1979(6) 0.5047(5) 0.0606(16) Uani 1 1 d . . .
C1 C 0.2642(8) 0.0452(5) 0.1006(5) 0.0452(16) Uani 1 1 d . . .
C2 C 0.1259(8) -0.0165(6) 0.1262(6) 0.0542(19) Uani 1 1 d . . .
C3 C 0.0849(7) -0.1292(6) 0.0860(6) 0.0479(17) Uani 1 1 d . . .
C4 C 0.2036(8) -0.2357(5) -0.0177(5) 0.0437(16) Uani 1 1 d . . .
C5 C 0.3826(10) -0.3271(6) 0.0855(6) 0.059(2) Uani 1 1 d . . .
C6 C 0.5434(11) -0.2944(7) 0.1206(7) 0.069(2) Uani 1 1 d . . .
C7 C 0.6078(8) -0.1884(6) 0.0876(6) 0.0551(19) Uani 1 1 d . . .
C8 C 0.6679(11) 0.4349(8) 0.5750(6) 0.075(2) Uani 1 1 d . . .
C9 C 0.7968(11) 0.5247(7) 0.5601(7) 0.080(3) Uani 1 1 d . . .
C10 C 0.7981(9) 0.4970(7) 0.4620(8) 0.070(2) Uani 1 1 d . . .
C11 C 0.6286(9) 0.3266(6) 0.3178(6) 0.0556(19) Uani 1 1 d . . .
C12 C 0.4527(12) 0.3835(6) 0.1681(6) 0.069(2) Uani 1 1 d . . .
C13 C 0.2969(12) 0.3661(7) 0.1392(7) 0.076(3) Uani 1 1 d . . .
C14 C 0.2349(9) 0.3043(7) 0.2139(7) 0.066(2) Uani 1 1 d . . .
C15 C 0.4011(8) -0.0167(7) 0.3663(6) 0.0523(18) Uani 1 1 d . . .
C16 C 0.5943(10) 0.1284(7) 0.6714(7) 0.072(2) Uani 1 1 d . . .
C17 C 0.1201(10) 0.1757(7) 0.5453(6) 0.062(2) Uani 1 1 d . . .
C18 C -0.0049(11) 0.1445(8) 0.5975(8) 0.087(3) Uani 1 1 d . . .
Cl1 Cl 0.79484(19) 0.09780(15) 0.27104(14) 0.0486(4) Uani 1 1 d . . .
Cl2 Cl -0.0606(2) -0.43996(15) 0.17131(15) 0.0568(5) Uani 1 1 d . . .
O1 O 0.6462(5) 0.0862(4) 0.1982(4) 0.0611(13) Uani 1 1 d . . .
O2 O 0.8874(8) 0.0704(8) 0.2145(6) 0.133(3) Uani 1 1 d . . .
O3 O 0.8753(8) 0.2128(6) 0.3204(7) 0.131(3) Uani 1 1 d . . .
O4 O 0.7676(9) 0.0247(9) 0.3428(7) 0.160(4) Uani 1 1 d . . .
O5 O -0.1378(19) -0.5555(13) 0.1777(12) 0.092(5) Uiso 0.50 1 d P . .
O6 O 0.073(2) -0.3524(14) 0.2381(14) 0.121(5) Uiso 0.50 1 d P . .
O7 O -0.0384(19) -0.4480(13) 0.0641(12) 0.114(5) Uiso 0.50 1 d P . .
O8 O -0.182(3) -0.3963(19) 0.160(2) 0.170(8) Uiso 0.50 1 d P . .
O5' O -0.0644(18) -0.5534(12) 0.1927(11) 0.082(4) Uiso 0.50 1 d P . .
O6' O 0.1057(19) -0.3779(14) 0.1854(13) 0.114(5) Uiso 0.50 1 d P . .
O7' O -0.154(2) -0.4155(15) 0.0808(15) 0.128(5) Uiso 0.50 1 d P . .
O8' O -0.102(2) -0.3950(15) 0.2614(14) 0.133(6) Uiso 0.50 1 d P . .
H1 H 0.3226 0.1311 0.1194 0.053 Uiso 1 1 d . . .
H2 H 0.0690 0.0152 0.1689 0.062 Uiso 1 1 d . . .
H3 H -0.0066 -0.1986 0.0916 0.056 Uiso 1 1 d . . .
H4A H 0.1926 -0.2288 -0.0995 0.055 Uiso 1 1 d . . .
H4B H 0.1050 -0.3142 -0.0125 0.055 Uiso 1 1 d . . .
H5 H 0.3019 -0.3987 0.0978 0.061 Uiso 1 1 d . . .
H6 H 0.6027 -0.3383 0.1621 0.074 Uiso 1 1 d . . .
H7 H 0.7229 -0.1428 0.1010 0.063 Uiso 1 1 d . . .
H8 H 0.6307 0.4329 0.6402 0.077 Uiso 1 1 d . . .
H9 H 0.8734 0.5922 0.6146 0.080 Uiso 1 1 d . . .
H10 H 0.8756 0.5469 0.4251 0.078 Uiso 1 1 d . . .
H11A H 0.7218 0.3599 0.2793 0.062 Uiso 1 1 d . . .
H11B H 0.6106 0.2371 0.3267 0.062 Uiso 1 1 d . . .
H12 H 0.5331 0.4240 0.1305 0.076 Uiso 1 1 d . . .
H13 H -0.2413 -0.3920 -0.0792 0.080 Uiso 1 1 d . . .
H14 H 0.1208 0.2807 0.2151 0.075 Uiso 1 1 d . . .
H16A H 0.5134 0.1532 0.6091 0.078 Uiso 1 1 d . . .
H16B H 0.5517 0.1250 0.7403 0.078 Uiso 1 1 d . . .
H16C H 0.2870 -0.1918 0.3123 0.078 Uiso 1 1 d . . .
H18A H -0.1233 0.1180 0.5441 0.097 Uiso 1 1 d . . .
H18B H -0.0106 -0.2181 0.3436 0.097 Uiso 1 1 d . . .
H18C H 0.0103 0.0745 0.6384 0.097 Uiso 1 1 d . . .

loop_
_atom_site_aniso_label
_atom_site_aniso_U_11
_atom_site_aniso_U_22
_atom_site_aniso_U_33
_atom_site_aniso_U_23
_atom_site_aniso_U_13
_atom_site_aniso_U_12
Cu1 0.0375(6) 0.0279(6) 0.0599(8) 0.0070(5) 0.0242(6) 0.0097(5)
Cu2 0.0659(7) 0.0659(7) 0.0638(7) 0.0213(5) 0.0306(5) 0.0176(5)
N1 0.039(3) 0.031(3) 0.052(3) 0.000(2) 0.017(3) 0.007(2)
N2 0.033(3) 0.031(3) 0.052(3) 0.007(2) 0.016(3) 0.004(2)
N3 0.046(3) 0.028(3) 0.058(4) 0.005(2) 0.018(3) 0.008(2)
N4 0.039(3) 0.034(3) 0.059(4) 0.009(3) 0.019(3) 0.008(2)
N5 0.065(4) 0.055(4) 0.049(4) 0.008(3) 0.018(3) 0.016(3)
N6 0.050(4) 0.050(4) 0.060(4) 0.005(3) 0.013(3) 0.019(3)
N7 0.056(4) 0.047(3) 0.044(3) 0.008(3) 0.021(3) 0.017(3)
N8 0.052(4) 0.047(3) 0.045(3) 0.005(3) 0.016(3) 0.021(3)
N9 0.066(4) 0.056(4) 0.058(4) 0.012(3) 0.022(3) 0.021(4)
N10 0.065(4) 0.066(4) 0.062(4) 0.023(3) 0.030(4) 0.028(3)
C1 0.051(4) 0.036(3) 0.055(4) 0.004(3) 0.022(3) 0.019(3)
C2 0.054(4) 0.065(5) 0.061(5) 0.010(4) 0.032(4) 0.032(4)
C3 0.037(4) 0.052(4) 0.064(5) 0.014(4) 0.027(4) 0.018(3)
C4 0.047(4) 0.030(3) 0.044(4) -0.002(3) 0.012(3) 0.003(3)
C5 0.071(5) 0.032(4) 0.078(5) 0.013(4) 0.033(4) 0.016(4)
C6 0.085(6) 0.051(5) 0.084(6) 0.021(4) 0.023(5) 0.039(5)
C7 0.045(4) 0.046(4) 0.075(5) 0.007(4) 0.018(4) 0.018(3)
C8 0.087(6) 0.074(6) 0.053(5) -0.003(4) 0.009(5) 0.028(5)
C9 0.081(6) 0.057(5) 0.069(6) -0.005(5) -0.007(5) 0.008(5)
C10 0.050(5) 0.063(5) 0.080(6) 0.013(5) 0.005(4) 0.010(4)
C11 0.053(4) 0.056(4) 0.065(5) 0.006(4) 0.031(4) 0.020(4)
C12 0.098(7) 0.045(4) 0.052(5) 0.016(4) 0.028(5) 0.007(4)
C13 0.093(7) 0.052(5) 0.059(5) 0.015(4) -0.006(5) 0.017(5)
C14 0.055(5) 0.053(5) 0.072(6) 0.001(4) -0.007(4) 0.017(4)
C15 0.050(4) 0.054(5) 0.042(4) 0.010(4) 0.009(3) 0.008(4)
C16 0.081(6) 0.062(5) 0.076(6) 0.012(4) 0.021(5) 0.030(5)
C17 0.072(6) 0.060(5) 0.057(5) 0.011(4) 0.022(4) 0.026(4)
C18 0.084(7) 0.101(7) 0.089(7) 0.016(6) 0.052(6) 0.031(6)
Cl1 0.0388(9) 0.0524(10) 0.0563(11) 0.0082(8) 0.0144(8) 0.0187(8)
Cl2 0.0562(11) 0.0463(10) 0.0577(12) 0.0151(9) 0.0160(9) 0.0064(9)
O1 0.042(3) 0.081(4) 0.054(3) -0.006(3) 0.005(2) 0.023(3)
O2 0.063(4) 0.204(8) 0.138(7) -0.034(6) 0.029(4) 0.065(5)
O3 0.078(4) 0.075(4) 0.188(8) -0.053(5) -0.043(5) 0.033(4)
O4 0.091(5) 0.206(9) 0.162(8) 0.132(7) 0.027(5) 0.024(6)

loop_
_atom_type_symbol
_atom_type_description
_atom_type_scat_dispersion_real
_atom_type_scat_dispersion_imag
_atom_type_scat_source
C C 0.0033 0.0016 'International Tables Vol C Tables 4.2.6.8 and 6.1.1.4'
H H 0.0000 0.0000 'International Tables Vol C Tables 4.2.6.8 and 6.1.1.4'
Cl Cl 0.1484 0.1585 'International Tables Vol C Tables 4.2.6.8 and 6.1.1.4'
Cu Cu 0.3201 1.2651 'International Tables Vol C Tables 4.2.6.8 and 6.1.1.4'
N N 0.0061 0.0033 'International Tables Vol C Tables 4.2.6.8 and 6.1.1.4'
O O 0.0106 0.0060 'International Tables Vol C Tables 4.2.6.8 and 6.1.1.4'

loop_
_geom_angle_atom_site_label_1
_geom_angle_atom_site_label_2
_geom_angle_atom_site_label_3
_geom_angle
_geom_angle_site_symmetry_1
_geom_angle_site_symmetry_3
_geom_angle_publ_flag
N1 Cu1 N1 180.0(3) . 2_655 ?
N1 Cu1 N4 91.2(2) . 2_655 ?
N1 Cu1 N4 88.8(2) 2_655 2_655 ?
N1 Cu1 N4 88.8(2) . . ?
N1 Cu1 N4 91.2(2) 2_655 . ?
N4 Cu1 N4 180.0(5) 2_655 . ?
N10 Cu2 N9 108.9(3) . . ?
N10 Cu2 N5 118.9(3) . . ?
N9 Cu2 N5 109.5(2) . . ?
N10 Cu2 N8 122.6(2) . . ?
N9 Cu2 N8 103.5(2) . . ?
N5 Cu2 N8 91.5(2) . . ?
C1 N1 N2 105.7(5) . . ?
C1 N1 Cu1 130.1(4) . . ?
N2 N1 Cu1 123.1(4) . . ?
N1 N2 C3 110.8(5) . . ?
N1 N2 C4 120.1(5) . . ?
C3 N2 C4 129.1(5) . . ?
C5 N3 N4 111.0(6) . . ?
C5 N3 C4 129.4(6) . . ?
N4 N3 C4 119.7(5) . . ?
C7 N4 N3 105.7(5) . . ?
C7 N4 Cu1 130.2(4) . . ?
N3 N4 Cu1 121.9(4) . . ?
C8 N5 N6 103.8(6) . . ?
C8 N5 Cu2 136.8(6) . . ?
N6 N5 Cu2 116.3(4) . . ?
C10 N6 N5 111.3(7) . . ?
C10 N6 C11 130.1(7) . . ?
N5 N6 C11 118.5(6) . . ?
C12 N7 N8 111.0(6) . . ?
C12 N7 C11 129.9(7) . . ?
N8 N7 C11 119.1(5) . . ?
C14 N8 N7 104.9(6) . . ?
C14 N8 Cu2 138.0(5) . . ?
N7 N8 Cu2 116.2(4) . . ?
C15 N9 Cu2 172.4(6) . . ?
C17 N10 Cu2 174.9(7) . . ?
N1 C1 C2 109.8(6) . . ?
C3 C2 C1 106.0(6) . . ?
N2 C3 C2 107.6(6) . . ?
N3 C4 N2 108.3(5) . . ?
N3 C5 C6 107.0(6) . . ?
C5 C6 C7 106.3(7) . . ?
N4 C7 C6 110.1(6) . . ?
N5 C8 C9 111.5(8) . . ?
C10 C9 C8 105.4(7) . . ?
C9 C10 N6 108.0(7) . . ?
N6 C11 N7 110.3(5) . . ?
C13 C12 N7 107.5(7) . . ?
C12 C13 C14 105.2(7) . . ?
N8 C14 C13 111.4(8) . . ?
N9 C15 C16 179.9(11) . 2_656 ?
N10 C17 C18 178.8(9) . . ?
O4 Cl1 O2 110.1(6) . . ?
O4 Cl1 O3 111.0(6) . . ?
O2 Cl1 O3 108.1(5) . . ?
O4 Cl1 O1 109.8(4) . . ?
O2 Cl1 O1 108.3(4) . . ?
O3 Cl1 O1 109.4(4) . . ?
O5 Cl2 O6 132.3(9) . . ?
O5 Cl2 O8 102.7(11) . . ?
O6 Cl2 O8 104.5(12) . . ?
O5 Cl2 O7' 106.7(9) . . ?
O6 Cl2 O7' 120.8(10) . . ?
O8 Cl2 O7' 49.3(10) . . ?
O5 Cl2 O6' 128.3(9) . . ?
O6 Cl2 O6' 37.8(8) . . ?
O8 Cl2 O6' 128.7(11) . . ?
O7' Cl2 O6' 111.1(10) . . ?
O5 Cl2 O5' 26.7(7) . . ?
O6 Cl2 O5' 111.3(9) . . ?
O8 Cl2 O5' 128.7(11) . . ?
O7' Cl2 O5' 126.4(9) . . ?
O6' Cl2 O5' 101.6(9) . . ?
O5 Cl2 O8' 94.6(9) . . ?
O6 Cl2 O8' 69.9(9) . . ?
O8 Cl2 O8' 56.5(10) . . ?
O7' Cl2 O8' 105.4(10) . . ?
O6' Cl2 O8' 107.6(10) . . ?
O5' Cl2 O8' 103.5(9) . . ?
O5 Cl2 O7 101.6(9) . . ?
O6 Cl2 O7 108.7(9) . . ?
O8 Cl2 O7 104.0(12) . . ?
O7' Cl2 O7 54.9(8) . . ?
O6' Cl2 O7 74.3(9) . . ?
O5' Cl2 O7 98.1(8) . . ?
O8' Cl2 O7 157.3(9) . . ?
O5' O5 Cl2 82(2) . . ?
O6' O6 Cl2 73.8(16) . . ?
O6' O6 O8' 131(2) . . ?
Cl2 O6 O8' 57.7(9) . . ?
O7' O7 Cl2 59.7(10) . . ?
O7' O7 O6' 97.3(14) . . ?
Cl2 O7 O6' 51.3(7) . . ?
O7' O8 O8' 130(2) . . ?
O7' O8 Cl2 65.9(15) . . ?
O8' O8 Cl2 64.6(13) . . ?
O5 O5' Cl2 71(2) . . ?
O6 O6' Cl2 68.5(16) . . ?
O6 O6' O7 118(2) . . ?
Cl2 O6' O7 54.3(7) . . ?
O8 O7' O7 130(2) . . ?
O8 O7' Cl2 64.9(15) . . ?
O7 O7' Cl2 65.4(10) . . ?
O8 O8' Cl2 58.9(12) . . ?
O8 O8' O6 93.8(15) . . ?
Cl2 O8' O6 52.4(8) . . ?

loop_
_geom_bond_atom_site_label_1
_geom_bond_atom_site_label_2
_geom_bond_distance
_geom_bond_site_symmetry_2
_geom_bond_publ_flag
Cu1 N1 1.985(5) . ?
Cu1 N1 1.985(5) 2_655 ?
Cu1 N4 2.009(5) 2_655 ?
Cu1 N4 2.009(5) . ?
Cu2 N10 1.916(6) . ?
Cu2 N9 2.038(7) . ?
Cu2 N5 2.071(6) . ?
Cu2 N8 2.080(6) . ?
N1 C1 1.342(7) . ?
N1 N2 1.345(6) . ?
N2 C3 1.346(7) . ?
N2 C4 1.464(8) . ?
N3 C5 1.333(8) . ?
N3 N4 1.360(7) . ?
N3 C4 1.446(8) . ?
N4 C7 1.318(8) . ?
N5 C8 1.328(9) . ?
N5 N6 1.358(8) . ?
N6 C10 1.342(9) . ?
N6 C11 1.436(9) . ?
N7 C12 1.353(9) . ?
N7 N8 1.355(7) . ?
N7 C11 1.456(9) . ?
N8 C14 1.316(9) . ?
N9 C15 1.124(9) . ?
N10 C17 1.126(9) . ?
C1 C2 1.386(9) . ?
C2 C3 1.352(9) . ?
C5 C6 1.357(11) . ?
C6 C7 1.385(10) . ?
C8 C9 1.390(12) . ?
C9 C10 1.329(11) . ?
C12 C13 1.344(12) . ?
C13 C14 1.398(11) . ?
C15 C16 1.466(11) 2_656 ?
C16 C15 1.466(11) 2_656 ?
C17 C18 1.449(11) . ?
Cl1 O4 1.356(7) . ?
Cl1 O2 1.386(6) . ?
Cl1 O3 1.391(6) . ?
Cl1 O1 1.436(5) . ?
Cl2 O5 1.379(15) . ?
Cl2 O6 1.385(17) . ?
Cl2 O8 1.40(2) . ?
Cl2 O7' 1.412(18) . ?
Cl2 O6' 1.430(16) . ?
Cl2 O5' 1.441(14) . ?
Cl2 O8' 1.479(18) . ?
Cl2 O7 1.487(15) . ?
O5 O5' 0.655(18) . ?
O6 O6' 0.912(19) . ?
O6 O8' 1.64(2) . ?
O7 O7' 1.338(19) . ?
O7 O6' 1.76(2) . ?
O8 O7' 1.17(2) . ?
O8 O8' 1.36(2) . ?
